data_1507796
loop_
_publ_author_name
'Tranchemontagne, David J.'
'Park, Kyo Sung'
'Furukawa, Hiroyasu'
'Eckert, Juergen'
'Knobler, Carolyn B.'
'Yaghi, Omar M.'

_publ_section_title
;
 Hydrogen Storage in New Metal--Organic Frameworks
;
_journal_issue 24
_journal_name_full 'The Journal of Physical Chemistry C'
_journal_page_first 13143
_journal_paper_doi 10.1021/jp302356q
_journal_volume 116
_journal_year 2012
_chemical_formula_sum 'C24 H12 N12 O25 Zn6'
_chemical_formula_weight 1260.68
_chemical_name_systematic
; 
 ? 
;
_space_group_IT_number 205
_symmetry_cell_setting cubic
_symmetry_space_group_name_Hall '-P 2ac 2ab 3'
_symmetry_space_group_name_H-M 'P a -3'
_atom_sites_solution_hydrogens geom
_atom_sites_solution_primary direct
_atom_sites_solution_secondary difmap
_audit_creation_method SHELXL-97
_cell_angle_alpha 90.00
_cell_angle_beta 90.00
_cell_angle_gamma 90.00
_cell_formula_units_Z 4
_cell_length_a 20.123(2)
_cell_length_b 20.123(2)
_cell_length_c 20.123(2)
_cell_measurement_reflns_used 999
_cell_measurement_temperature 258(2)
_cell_measurement_theta_max 29.5
_cell_measurement_theta_min 1.8
_cell_volume 8148.5(14)
_computing_cell_refinement 'SMART (Bruker)'
_computing_data_collection 'SMART (Bruker)'
_computing_data_reduction 'SAINT (Bruker)'
_computing_molecular_graphics 'Bruker SHELXTL'
_computing_publication_material 'Bruker SHELXTL'
_computing_structure_refinement 'SHELXL-97 (Sheldrick, 1997)'
_computing_structure_solution 'SHELXS-97 (Sheldrick, 1990)'
_diffrn_ambient_temperature 258(2)
_diffrn_measured_fraction_theta_full 0.999
_diffrn_measured_fraction_theta_max 0.999
_diffrn_measurement_device_type 'ccd area detector'
_diffrn_measurement_method 'phi and omega scans'
_diffrn_radiation_monochromator graphite
_diffrn_radiation_source 'fine-focus sealed tube'
_diffrn_radiation_type MoK\a
_diffrn_radiation_wavelength 0.71073
_diffrn_reflns_av_R_equivalents 0.0456
_diffrn_reflns_av_sigmaI/netI 0.0298
_diffrn_reflns_limit_h_max 13
_diffrn_reflns_limit_h_min -27
_diffrn_reflns_limit_k_max 25
_diffrn_reflns_limit_k_min -18
_diffrn_reflns_limit_l_max 23
_diffrn_reflns_limit_l_min -27
_diffrn_reflns_number 28521
_diffrn_reflns_theta_full 29.57
_diffrn_reflns_theta_max 29.57
_diffrn_reflns_theta_min 1.75
_exptl_absorpt_coefficient_mu 1.791
_exptl_absorpt_correction_T_max 0.7387
_exptl_absorpt_correction_T_min 0.6155
_exptl_absorpt_correction_type multi-scan
_exptl_absorpt_process_details 'Bruker SADABS'
_exptl_crystal_colour colorless
_exptl_crystal_density_diffrn 1.028
_exptl_crystal_density_method 'not measured'
_exptl_crystal_description parallelepiped
_exptl_crystal_F_000 2480
_exptl_crystal_size_max 0.30
_exptl_crystal_size_mid 0.29
_exptl_crystal_size_min 0.18
_refine_diff_density_max 1.537
_refine_diff_density_min -0.810
_refine_diff_density_rms 0.214
_refine_ls_extinction_coef 0.0023(4)
_refine_ls_extinction_expression Fc^*^=kFc[1+0.001xFc^2^\l^3^/sin(2\q)]^-1/4^
_refine_ls_extinction_method SHELXL
_refine_ls_goodness_of_fit_ref 1.176
_refine_ls_hydrogen_treatment constr
_refine_ls_matrix_type full
_refine_ls_number_parameters 96
_refine_ls_number_reflns 3823
_refine_ls_number_restraints 0
_refine_ls_restrained_S_all 1.176
_refine_ls_R_factor_all 0.1024
_refine_ls_R_factor_gt 0.0841
_refine_ls_shift/su_max 0.002
_refine_ls_shift/su_mean 0.000
_refine_ls_structure_factor_coef Fsqd
_refine_ls_weighting_details 'calc w=1/[\s^2^(Fo^2^)+(0.1197P)^2^+39.2110P] where P=(Fo^2^+2Fc^2^)/3'
_refine_ls_weighting_scheme calc
_refine_ls_wR_factor_gt 0.2550
_refine_ls_wR_factor_ref 0.2651
_reflns_number_gt 2973
_reflns_number_total 3823
_reflns_threshold_expression >2sigma(I)
_cod_data_source_file jp302356q_si_002.cif
_cod_data_source_block mof324n
_cod_depositor_comments 'Adding full bibliography for 1507796--1507800.cif.'
_cod_original_sg_symbol_H-M Pa-3
_cod_database_code 1507796

loop_
_symmetry_equiv_pos_as_xyz
'x, y, z'
'-x+1/2, -y, z+1/2'
'-x, y+1/2, -z+1/2'
'x+1/2, -y+1/2, -z'
'z, x, y'
'z+1/2, -x+1/2, -y'
'-z+1/2, -x, y+1/2'
'-z, x+1/2, -y+1/2'
'y, z, x'
'-y, z+1/2, -x+1/2'
'y+1/2, -z+1/2, -x'
'-y+1/2, -z, x+1/2'
'-x, -y, -z'
'x-1/2, y, -z-1/2'
'x, -y-1/2, z-1/2'
'-x-1/2, y-1/2, z'
'-z, -x, -y'
'-z-1/2, x-1/2, y'
'z-1/2, x, -y-1/2'
'z, -x-1/2, y-1/2'
'-y, -z, -x'
'y, -z-1/2, x-1/2'
'-y-1/2, z-1/2, x'
'y-1/2, z, -x-1/2'

loop_
_atom_site_label
_atom_site_type_symbol
_atom_site_fract_x
_atom_site_fract_y
_atom_site_fract_z
_atom_site_U_iso_or_equiv
_atom_site_adp_type
_atom_site_occupancy
_atom_site_symmetry_multiplicity
_atom_site_calc_flag
_atom_site_refinement_flags
Zn1 Zn 0.35581(3) 0.25061(3) 0.23074(3) 0.0289(3) Uani 1 1 d .
O1 O 0.30003(18) 0.30003(18) 0.30003(18) 0.0268(13) Uani 1 3 d S
O2 O 0.4467(2) 0.2827(3) 0.2423(3) 0.0480(12) Uani 1 1 d .
O3 O 0.4532(3) 0.2072(3) 0.1638(3) 0.0576(14) Uani 1 1 d .
C1 C 0.4796(3) 0.2500(4) 0.1993(4) 0.0436(14) Uani 1 1 d .
C2 C 0.5999(3) 0.2318(3) 0.1578(3) 0.0399(14) Uani 1 1 d .
H2 H 0.5918 0.1973 0.1281 0.048 Uiso 1 1 calc R
C3 C 0.5513(3) 0.2634(3) 0.1958(4) 0.0410(14) Uani 1 1 d .
C4 C 0.5872(3) 0.3100(4) 0.2319(3) 0.0432(14) Uani 1 1 d .
H4 H 0.5690 0.3391 0.2628 0.052 Uiso 1 1 calc R
N1 N 0.6510(2) 0.3070(3) 0.2161(3) 0.0356(11) Uani 1 1 d .
N2 N 0.6590(2) 0.2576(3) 0.1698(3) 0.0349(11) Uani 1 1 d .
O1S O 0.5057(9) 0.1850(8) -0.0377(9) 0.191(6) Uiso 1 1 d .
O2S O 0.3760(8) 0.3760(8) 0.3760(8) 0.176(10) Uiso 1 3 d S
O3S O 0.4790(14) 0.1534(13) 0.0629(14) 0.150(9) Uiso 0.50 1 d P

loop_
_atom_site_aniso_label
_atom_site_aniso_U_11
_atom_site_aniso_U_22
_atom_site_aniso_U_33
_atom_site_aniso_U_23
_atom_site_aniso_U_13
_atom_site_aniso_U_12
Zn1 0.0256(3) 0.0299(4) 0.0311(4) 0.0001(2) 0.0002(2) -0.0015(2)
O1 0.0268(13) 0.0268(13) 0.0268(13) -0.0005(14) -0.0005(14) -0.0005(14)
O2 0.026(2) 0.062(3) 0.055(3) -0.007(2) 0.0037(19) -0.004(2)
O3 0.035(2) 0.069(3) 0.069(4) -0.014(3) -0.001(2) -0.014(2)
C1 0.027(3) 0.051(4) 0.052(4) 0.003(3) -0.001(3) -0.004(3)
C2 0.025(3) 0.050(4) 0.045(3) -0.009(3) -0.001(2) -0.009(2)
C3 0.031(3) 0.046(4) 0.046(3) -0.003(3) 0.002(3) -0.004(2)
C4 0.033(3) 0.050(4) 0.046(4) -0.007(3) 0.007(3) 0.004(3)
N1 0.029(2) 0.040(3) 0.039(3) -0.007(2) 0.003(2) 0.000(2)
N2 0.025(2) 0.038(3) 0.041(3) -0.007(2) 0.0038(19) -0.0017(19)

loop_
_atom_type_symbol
_atom_type_description
_atom_type_scat_dispersion_real
_atom_type_scat_dispersion_imag
_atom_type_scat_source
C C 0.0033 0.0016 'International Tables Vol C Tables 4.2.6.8 and 6.1.1.4'
H H 0.0000 0.0000 'International Tables Vol C Tables 4.2.6.8 and 6.1.1.4'
N N 0.0061 0.0033 'International Tables Vol C Tables 4.2.6.8 and 6.1.1.4'
O O 0.0106 0.0060 'International Tables Vol C Tables 4.2.6.8 and 6.1.1.4'
Zn Zn 0.2839 1.4301 'International Tables Vol C Tables 4.2.6.8 and 6.1.1.4'

loop_
_geom_angle_atom_site_label_1
_geom_angle_atom_site_label_2
_geom_angle_atom_site_label_3
_geom_angle
_geom_angle_site_symmetry_1
_geom_angle_site_symmetry_3
O2 Zn1 N2 121.1(2) . 18_655
O2 Zn1 N1 116.4(2) . 22_565
N2 Zn1 N1 113.7(2) 18_655 22_565
O2 Zn1 O1 105.8(2) . .
N2 Zn1 O1 97.07(17) 18_655 .
N1 Zn1 O1 96.57(17) 22_565 .
N2 Zn1 C1 108.3(2) 18_655 .
N1 Zn1 C1 106.3(2) 22_565 .
Zn1 O1 Zn1 107.98(17) 9 .
Zn1 O1 Zn1 107.98(17) 9 5
Zn1 O1 Zn1 107.98(17) . 5
C1 O2 Zn1 103.6(4) . .
O3 C1 O2 122.0(6) . .
O3 C1 C3 121.3(7) . .
O2 C1 C3 116.6(6) . .
N2 C2 C3 110.6(6) . .
N2 C2 H2 124.7 . .
C3 C2 H2 124.7 . .
C4 C3 C2 103.3(5) . .
C4 C3 C1 127.5(6) . .
C2 C3 C1 129.1(6) . .
N1 C4 C3 110.4(6) . .
N1 C4 H4 124.8 . .
C3 C4 H4 124.8 . .
C4 N1 N2 108.0(5) . .
C4 N1 Zn1 132.5(5) . 19_656
N2 N1 Zn1 119.4(4) . 19_656
C2 N2 N1 107.8(5) . .
C2 N2 Zn1 132.9(4) . 24_656
N1 N2 Zn1 118.7(4) . 24_656

loop_
_geom_bond_atom_site_label_1
_geom_bond_atom_site_label_2
_geom_bond_distance
_geom_bond_site_symmetry_2
Zn1 O2 1.954(5) .
Zn1 N2 1.990(5) 18_655
Zn1 N1 1.996(5) 22_565
Zn1 O1 2.048(2) .
Zn1 C1 2.569(6) .
O1 Zn1 2.048(2) 9
O1 Zn1 2.048(2) 5
O2 C1 1.272(9) .
O3 C1 1.239(9) .
C1 C3 1.471(9) .
C2 N2 1.319(7) .
C2 C3 1.395(9) .
C2 H2 0.9300 .
C3 C4 1.388(10) .
C4 N1 1.324(8) .
C4 H4 0.9300 .
N1 N2 1.371(7) .
N1 Zn1 1.996(5) 19_656
N2 Zn1 1.990(5) 24_656

loop_
_geom_torsion_atom_site_label_1
_geom_torsion_atom_site_label_2
_geom_torsion_atom_site_label_3
_geom_torsion_atom_site_label_4
_geom_torsion
_geom_torsion_site_symmetry_1
_geom_torsion_site_symmetry_4
O2 Zn1 O1 Zn1 -125.5(3) . 9
N2 Zn1 O1 Zn1 -0.3(3) 18_655 9
N1 Zn1 O1 Zn1 114.7(2) 22_565 9
C1 Zn1 O1 Zn1 -124.7(3) . 9
O2 Zn1 O1 Zn1 118.0(3) . 5
N2 Zn1 O1 Zn1 -116.8(2) 18_655 5
N1 Zn1 O1 Zn1 -1.8(3) 22_565 5
C1 Zn1 O1 Zn1 118.8(3) . 5
N2 Zn1 O2 C1 70.2(5) 18_655 .
N1 Zn1 O2 C1 -75.3(5) 22_565 .
O1 Zn1 O2 C1 178.9(4) . .
Zn1 O2 C1 O3 -2.5(9) . .
Zn1 O2 C1 C3 -179.9(5) . .
O2 Zn1 C1 O3 177.8(8) . .
N2 Zn1 C1 O3 55.8(5) 18_655 .
N1 Zn1 C1 O3 -66.7(5) 22_565 .
O1 Zn1 C1 O3 176.3(4) . .
N2 Zn1 C1 O2 -121.9(5) 18_655 .
N1 Zn1 C1 O2 115.5(5) 22_565 .
O1 Zn1 C1 O2 -1.5(6) . .
O2 Zn1 C1 C3 0.3(18) . .
N2 Zn1 C1 C3 -122(2) 18_655 .
N1 Zn1 C1 C3 116(2) 22_565 .
O1 Zn1 C1 C3 -1(2) . .
N2 C2 C3 C4 -0.5(8) . .
N2 C2 C3 C1 -178.7(7) . .
O3 C1 C3 C4 179.3(8) . .
O2 C1 C3 C4 -3.3(11) . .
Zn1 C1 C3 C4 -4(2) . .
O3 C1 C3 C2 -2.9(12) . .
O2 C1 C3 C2 174.5(7) . .
Zn1 C1 C3 C2 174.2(15) . .
C2 C3 C4 N1 0.8(8) . .
C1 C3 C4 N1 179.0(7) . .
C3 C4 N1 N2 -0.8(8) . .
C3 C4 N1 Zn1 -177.7(5) . 19_656
C3 C2 N2 N1 0.1(8) . .
C3 C2 N2 Zn1 170.4(5) . 24_656
C4 N1 N2 C2 0.5(8) . .
Zn1 N1 N2 C2 177.8(5) 19_656 .
C4 N1 N2 Zn1 -171.5(5) . 24_656
Zn1 N1 N2 Zn1 5.9(6) 19_656 24_656
